data_7221249
loop_
_publ_author_name
'Teske, C.L.'

_publ_section_title
;
 Ueber die Darstellung und roentgenographische Untersuchung von Cu2 Sr Ge
 S4 und Cu2 Ba Ge S4
;
_journal_name_full
;
Zeitschrift fuer Naturforschung, Teil B. Anorganische Chemie, Organische 
Chemie (33,1978-41,1986)
;
_journal_page_first 386
_journal_page_last 389
_journal_volume 34
_journal_year 1979
_chemical_formula_sum 'Cu2 Ge S4 Sr'
_chemical_name_systematic 'Cu2 Sr Ge S4'
_space_group_IT_number 145
_symmetry_space_group_name_Hall 'P 32'
_symmetry_space_group_name_H-M 'P 32'
_cell_angle_alpha 90
_cell_angle_beta 90
_cell_angle_gamma 120
_cell_formula_units_Z 3
_cell_length_a 6.143
_cell_length_b 6.143
_cell_length_c 15.282
_cell_volume 499.427
_citation_journal_id_ASTM ZNBAD2
_cod_data_source_file Teske_ZNBAD2_1979_148.cif
_cod_data_source_block Cu2Ge1S4Sr1
_cod_original_cell_volume 499.4268
_cod_original_formula_sum 'Cu2 Ge1 S4 Sr1'
_cod_database_code 7221249

loop_
_symmetry_equiv_pos_as_xyz
x,y,z
-y,x-y,z+2/3
-x+y,-x,z+1/3

loop_
_atom_site_label
_atom_site_type_symbol
_atom_site_fract_x
_atom_site_fract_y
_atom_site_fract_z
_atom_site_occupancy
_atom_site_U_iso_or_equiv
S4 S-2 0.668 0.7658 0.9199 1 0.0
S1 S-2 0.3765 0.179 0.8019 1 0.0
Ge1 Ge+4 0.3333 0.3824 0.9164 1 0.0
S2 S-2 0.8511 0.1541 0.697 1 0.0
S3 S-2 0.0006 0.4325 0.9123 1 0.0
Cu1 Cu+1 0.2539 0.2554 0.6602 1 0.0
Cu2 Cu+1 0.6667 0.0774 0.8386 1 0.0
Sr1 Sr+2 0.8867 0.6667 0.75 1 0.0
